data_7702234
loop_
_publ_author_name
'Hollingsworth, Ryan L.'
'Beattie, Jeffrey W.'
'Grass, Amanda'
'Martin, Philip D.'
'Groysman, Stanislav'
'Lord, Richard L.'

_publ_section_title
;
 Reactions of dicobalt octacarbonyl with dinucleating and mononucleating
 bis(imino)pyridine ligands.
;
_journal_issue 43
_journal_name_full 'Dalton transactions (Cambridge, England : 2003)'
_journal_page_first 15353
_journal_page_last 15363
_journal_paper_doi 10.1039/c8dt03405b
_journal_volume 47
_journal_year 2018
_chemical_formula_moiety '2(C35 H33 Co2 N3 O6), 2(C4 H10 O)'
_chemical_formula_sum 'C78 H86 Co4 N6 O14'
_chemical_formula_weight 1567.32
_space_group_crystal_system monoclinic
_space_group_IT_number 13
_space_group_name_Hall '-P 2yac'
_space_group_name_H-M_alt 'P 1 2/n 1'
_symmetry_Int_Tables_number 13
_audit_creation_date 2018-09-25
_audit_creation_method
;
Olex2 1.2
(compiled 2017.08.10 svn.r3458 for OlexSys, GUI svn.r5381)
;
_audit_update_record
;
2018-09-25 deposited with the CCDC.
2018-09-27 downloaded from the CCDC.
;
_cell_angle_alpha 90
_cell_angle_beta 90.683(6)
_cell_angle_gamma 90
_cell_formula_units_Z 4
_cell_length_a 20.268(2)
_cell_length_b 18.2285(17)
_cell_length_c 21.168(2)
_cell_measurement_reflns_used 9952
_cell_measurement_temperature 100(2)
_cell_measurement_theta_max 25.48
_cell_measurement_theta_min 2.23
_cell_volume 7820.1(13)
_computing_cell_refinement 'SAINT V8.30C (?, 2016)'
_computing_data_reduction 'SAINT V8.30C (?, 2016)'
_computing_molecular_graphics 'Olex2 (Dolomanov et al., 2009)'
_computing_publication_material 'Olex2 (Dolomanov et al., 2009)'
_computing_structure_refinement 'olex2.refine (Bourhis et al., 2015)'
_computing_structure_solution 'ShelXT (Sheldrick, 2015)'
_diffrn_ambient_temperature 100.1
_diffrn_measured_fraction_theta_full 0.9445
_diffrn_measured_fraction_theta_max 0.9445
_diffrn_measurement_device_type 'Bruker APEX-II CCD'
_diffrn_measurement_method '\f and \w scans'
_diffrn_radiation_type 'Mo K\a'
_diffrn_radiation_wavelength 0.71073
_diffrn_reflns_av_R_equivalents 0.1091
_diffrn_reflns_av_unetI/netI 0.1700
_diffrn_reflns_limit_h_max 25
_diffrn_reflns_limit_h_min -28
_diffrn_reflns_limit_k_max 25
_diffrn_reflns_limit_k_min -25
_diffrn_reflns_limit_l_max 29
_diffrn_reflns_limit_l_min -26
_diffrn_reflns_number 102356
_diffrn_reflns_theta_full 29.5743
_diffrn_reflns_theta_max 29.57
_diffrn_reflns_theta_min 1.12
_exptl_absorpt_coefficient_mu 0.898
_exptl_absorpt_correction_T_max 0.7461
_exptl_absorpt_correction_T_min 0.5605
_exptl_absorpt_correction_type multi-scan
_exptl_absorpt_process_details
'SADABS-2012/1 (Bruker,2012) was used for absorption correction. wR2(int) was 0.1111 before and 0.0826 after correction. The Ratio of minimum to maximum transmission is 0.7512. The \l/2 correction factor is 0.0015.'
_exptl_crystal_colour 'dark violet'
_exptl_crystal_colour_modifier dark
_exptl_crystal_colour_primary violet
_exptl_crystal_density_diffrn 1.3311
_exptl_crystal_description prism
_exptl_crystal_F_000 3271.0277
_exptl_crystal_size_max 0.1
_exptl_crystal_size_mid 0.05
_exptl_crystal_size_min 0.05
_refine_diff_density_max 6.0305
_refine_diff_density_min -2.8258
_refine_diff_density_rms 0.4006
_refine_ls_d_res_high 0.7200
_refine_ls_d_res_low 18.2285
_refine_ls_goodness_of_fit_ref 1.2155
_refine_ls_hydrogen_treatment constr
_refine_ls_matrix_type full
_refine_ls_number_constraints 128
_refine_ls_number_parameters 939
_refine_ls_number_reflns 20738
_refine_ls_number_restraints 82
_refine_ls_restrained_S_all 1.2130
_refine_ls_R_factor_all 0.2285
_refine_ls_R_factor_gt 0.1360
_refine_ls_shift/su_max 0.0008
_refine_ls_shift/su_mean 0.0000
_refine_ls_structure_factor_coef Fsqd
_refine_ls_weighting_details 'w=1/[\s^2^(Fo^2^)+(0.2P)^2^] where P=(Fo^2^+2Fc^2^)/3'
_refine_ls_weighting_scheme calc
_refine_ls_wR_factor_gt 0.3441
_refine_ls_wR_factor_ref 0.3922
_reflns_Friedel_coverage 0.0
_reflns_limit_h_max 20
_reflns_limit_h_min -28
_reflns_limit_k_max 25
_reflns_limit_k_min 0
_reflns_limit_l_max 29
_reflns_limit_l_min -19
_reflns_number_gt 10438
_reflns_number_total 20738
_reflns_threshold_expression I>=2u(I)
_cod_data_source_file c8dt03405b2.cif
_cod_data_source_block sg753_p71a_p2ovrn_s
_cod_original_cell_volume 7820.3(13)
_cod_original_sg_symbol_Hall '-P 2yc (x-z,y,z)'
_cod_database_code 7702234
_olex2_refinement_description
;
1. Fixed Uiso
 At 1.2 times of:
  All C(H) groups, All C(H,H) groups
 At 1.5 times of:
  All C(H,H,H) groups
2. Restrained distances
 C01B-C02P \\sim C01B-C02R \\sim C01B-C02U \\sim C02P-C02R \\sim C02P-C02U
\\sim C02R-C02U
 with sigma of 0.04
 C02K-C01B \\sim C02K-C02P \\sim C02K-C02R \\sim C02K-C02U
 with sigma of 0.02
3. Uiso/Uaniso restraints and constraints
C02R \\sim C02U \\sim C02P: within 2A with sigma of 0.005 and sigma for
terminal atoms of 0.01
C01I \\sim C01J \\sim C01T \\sim C01V \\sim C01G \\sim C00Z: within 2A with
sigma of 0.005 and sigma for terminal atoms of 0.01
N00C \\sim N00E: within 2A with sigma of 0.005 and sigma for terminal atoms of
0.01
C02R \\sim C02K \\sim C02P \\sim C02U \\sim C01B: within 2A with sigma of 0.005
and sigma for terminal atoms of 0.01
Uanis(N00C) \\sim Ueq, Uanis(N00E) \\sim Ueq: with sigma of 0.005 and sigma for
terminal atoms of 0.01
4.a Secondary CH2 refined with riding coordinates:
 C01X(H01m,H01q), C020(H6aa,H), C021(H3aa,Ha), C02A(H8aa,Hf)
4.b Aromatic/amide H refined with riding coordinates:
 C00R(H00R), C00W(H00W), C010(H010), C013(H013), C014(H014), C016(H016),
 C017(H017), C01A(H01A), C01C(H01g), C01D(H01D), C01E(H01E), C01H(H01H),
 C01J(H01J), C01N(H01N), C01O(H01O), C01P(H01P), C01V(H01V), C01Y(H01Y)
4.c Idealised Me refined as rotating group:
 C01R(H01i,H01k,H01l), C01Z(H01b,H01c,H01f), C022(H7aa,Hb,Hc), C024(H02a,H02b,
 H02c), C027(H4aa,Hd,He), C02B(H02v,H02w,H02x), C02C(H02y,Hg,Hh), C02E(H5aa,Hi,
 Hj), C02F(H02z,Hk,Hl), C02J(H02,Hm,Hn), C02L(H02d,H02e,H02f), C02M(H02g,H02h,
 H02i), C02N(H9aa,Ho,Hp), C02O(H02j,H02k,H02l), C02P(H0aa,Hq,Hr), C02Q(H02m,
 H02n,H02o), C02R(H1aa,Hs,Ht), C02S(H02p,H02q,H02r), C02T(H02s,H02t,H02u),
 C02U(H2aa,Hu,Hv)
;
_olex2_submission_original_sample_id sg753
_olex2_submission_special_instructions 'No special instructions were received'

loop_
_space_group_symop_id
_space_group_symop_operation_xyz
1 x,y,z
2 -x+1/2,y,-z+1/2
3 -x,-y,-z
4 x-1/2,-y,z-1/2

loop_
_atom_site_label
_atom_site_type_symbol
_atom_site_fract_x
_atom_site_fract_y
_atom_site_fract_z
_atom_site_U_iso_or_equiv
_atom_site_adp_type
_atom_site_occupancy
_atom_site_refinement_flags_posn
_atom_site_refinement_flags_adp
Co01 Co 0.17572(4) 0.77967(5) 0.34807(5) 0.0172(3) Uani 1.000000 . .
Co02 Co 0.14168(5) 0.28133(5) 0.18302(5) 0.0190(3) Uani 1.000000 . .
Co03 Co 0.09451(5) 0.76125(6) 0.45735(5) 0.0230(3) Uani 1.000000 . .
Co04 Co 0.02633(5) 0.26179(6) 0.10294(5) 0.0258(3) Uani 1.000000 . .
O005 O 0.1605(2) 0.3172(3) 0.3677(2) 0.0200(11) Uani 1.000000 . .
O006 O 0.3765(2) 0.8157(3) 0.3339(2) 0.0211(11) Uani 1.000000 . .
N007 N 0.1071(3) 0.7684(3) 0.2872(3) 0.0189(13) Uani 1.000000 . .
N008 N 0.1877(3) 0.6829(3) 0.3298(3) 0.0155(12) Uani 1.000000 . .
O009 O 0.1752(3) 0.1746(3) 0.5167(3) 0.0330(14) Uani 1.000000 . .
O00A O -0.0353(3) 0.6753(3) 0.1755(3) 0.0328(14) Uani 1.000000 . .
N00B N 0.2917(3) 0.2729(3) 0.3791(3) 0.0170(13) Uani 1.000000 . .
N00C N 0.0994(3) 0.2646(3) 0.2616(3) 0.0207(14) Uani 1.000000 . U
N00D N 0.2611(3) 0.7641(3) 0.3863(3) 0.0193(13) Uani 1.000000 . .
N00E N 0.1623(3) 0.1843(3) 0.1938(3) 0.0155(12) Uani 1.000000 . U
O00F O -0.0854(3) 0.2636(4) 0.0144(3) 0.0514(19) Uani 1.000000 . .
O00G O 0.1896(3) 0.9373(3) 0.3321(3) 0.0419(16) Uani 1.000000 . .
O00H O 0.2033(3) 0.6654(3) 0.4959(3) 0.0421(16) Uani 1.000000 . .
O00I O -0.0214(3) 0.1630(4) 0.2017(3) 0.0449(16) Uani 1.000000 . .
O00J O 0.0023(3) 0.6792(4) 0.3764(3) 0.0436(16) Uani 1.000000 . .
O00K O 0.1547(3) 0.4396(3) 0.1946(3) 0.0435(16) Uani 1.000000 . .
O00L O 0.0184(3) 0.4190(4) 0.1272(3) 0.0473(17) Uani 1.000000 . .
O00M O 0.1202(3) 0.1842(4) 0.0240(3) 0.0490(18) Uani 1.000000 . .
O00N O 0.0993(4) 0.9207(4) 0.4484(3) 0.061(2) Uani 1.000000 . .
C00O C 0.2659(3) 0.3319(4) 0.4171(3) 0.0172(15) Uani 1.000000 . .
C00P C 0.2007(3) 0.3552(4) 0.4103(3) 0.0188(15) Uani 1.000000 . .
C00Q C 0.1340(3) 0.1474(4) 0.2426(4) 0.0193(16) Uani 1.000000 . .
C00R C 0.0948(4) 0.7008(4) 0.2681(3) 0.0224(17) Uani 1.000000 . .
H00R H 0.0590(4) 0.6884(4) 0.2409(3) 0.027(2) Uiso 1.000000 R .
C00S C 0.1412(3) 0.6476(4) 0.2926(3) 0.0174(15) Uani 1.000000 . .
C00T C 0.2034(3) 0.1512(4) 0.1527(3) 0.0185(15) Uani 1.000000 . .
C00U C 0.1048(3) 0.4334(4) 0.4458(4) 0.0217(16) Uani 1.000000 . .
C00V C 0.1781(3) 0.4129(4) 0.4463(3) 0.0198(15) Uani 1.000000 . .
C00W C 0.2690(3) 0.2059(4) 0.3886(3) 0.0180(15) Uani 1.000000 . .
H00W H 0.2373(3) 0.1947(4) 0.4199(3) 0.0216(18) Uiso 1.000000 R .
C00X C 0.1004(3) 0.3490(4) 0.3519(4) 0.0204(16) Uani 1.000000 . .
C00Y C 0.4565(3) 0.9312(4) 0.3914(4) 0.0203(16) Uani 1.000000 . .
C00Z C 0.3573(3) 0.8471(4) 0.3901(3) 0.0184(13) Uani 1.000000 . U
C010 C 0.1448(4) 0.5728(4) 0.2835(3) 0.0241(17) Uani 1.000000 . .
H010 H 0.1122(4) 0.5479(4) 0.2591(3) 0.029(2) Uiso 1.000000 R .
C011 C 0.0716(3) 0.4046(4) 0.3860(4) 0.0222(16) Uani 1.000000 . .
C012 C 0.4244(3) 0.8512(4) 0.2999(3) 0.0175(15) Uani 1.000000 . .
C013 C 0.2473(4) 0.5714(4) 0.3458(3) 0.0227(17) Uani 1.000000 . .
H013 H 0.2838(4) 0.5452(4) 0.3632(3) 0.027(2) Uiso 1.000000 R .
C014 C 0.1442(3) 0.0714(4) 0.2470(4) 0.0229(17) Uani 1.000000 . .
H014 H 0.1245(3) 0.0443(4) 0.2802(4) 0.028(2) Uiso 1.000000 R .
C015 C 0.2420(3) 0.6462(4) 0.3538(3) 0.0196(16) Uani 1.000000 . .
C016 C 0.1824(4) 0.0367(4) 0.2039(4) 0.0260(18) Uani 1.000000 . .
H016 H 0.1874(4) -0.0151(4) 0.2058(4) 0.031(2) Uiso 1.000000 R .
C017 C 0.2144(3) 0.0769(4) 0.1564(4) 0.0227(16) Uani 1.000000 . .
H017 H 0.2430(3) 0.0532(4) 0.1276(4) 0.027(2) Uiso 1.000000 R .
C018 C 0.4619(3) 0.9095(4) 0.3229(3) 0.0183(16) Uani 1.000000 . .
O019 O 0.0282(4) 0.7626(4) 0.5791(4) 0.056(2) Uani 1.000000 . .
C01A C 0.2841(3) 0.6982(4) 0.3849(4) 0.0229(17) Uani 1.000000 . .
H01A H 0.3256(3) 0.6852(4) 0.4030(4) 0.027(2) Uiso 1.000000 R .
C01B C -0.0234(4) 0.4035(6) 0.3140(4) 0.0407(19) Uani 1.000000 D U
C01C C 0.0991(3) 0.1964(4) 0.2817(4) 0.0215(16) Uani 1.000000 . .
H01g H 0.0774(3) 0.1814(4) 0.3191(4) 0.026(2) Uiso 1.000000 R .
C01D C 0.1975(4) 0.5345(4) 0.3111(4) 0.0262(18) Uani 1.000000 . .
H01D H 0.1998(4) 0.4827(4) 0.3064(4) 0.031(2) Uiso 1.000000 R .
C01E C 0.4801(4) 0.8590(4) 0.2008(4) 0.0239(17) Uani 1.000000 . .
H01E H 0.4859(4) 0.8417(4) 0.1589(4) 0.029(2) Uiso 1.000000 R .
C01F C 0.0682(4) 0.3200(4) 0.2989(4) 0.0231(17) Uani 1.000000 . .
C01G C 0.3916(3) 0.9049(4) 0.4187(4) 0.0222(13) Uani 1.000000 . U
C01H C 0.5080(3) 0.9415(4) 0.2835(4) 0.0225(17) Uani 1.000000 . .
H01H H 0.5333(3) 0.9815(4) 0.2993(4) 0.027(2) Uiso 1.000000 R .
C01I C 0.2989(3) 0.8214(4) 0.4166(3) 0.0181(13) Uani 1.000000 . U
C01J C 0.2761(3) 0.8498(4) 0.4721(4) 0.0240(14) Uani 1.000000 . U
H01J H 0.2368(3) 0.8307(4) 0.4898(4) 0.0288(16) Uiso 1.000000 R .
C01K C -0.0395(5) 0.2630(4) 0.0486(4) 0.039(2) Uani 1.000000 . .
C01L C 0.4340(4) 0.8260(4) 0.2386(4) 0.0230(17) Uani 1.000000 . .
C01M C 0.5188(3) 0.9179(4) 0.2228(4) 0.0217(16) Uani 1.000000 . .
C01N C 0.0067(4) 0.3473(4) 0.2807(4) 0.0271(18) Uani 1.000000 . .
H01N H -0.0151(4) 0.3271(4) 0.2447(4) 0.032(2) Uiso 1.000000 R .
C01O C 0.0107(4) 0.4316(5) 0.3651(4) 0.0321(19) Uani 1.000000 . .
H01O H -0.0082(4) 0.4715(5) 0.3874(4) 0.038(2) Uiso 1.000000 R .
C01P C 0.3099(4) 0.3686(4) 0.4563(4) 0.0237(17) Uani 1.000000 . .
H01P H 0.3546(4) 0.3533(4) 0.4587(4) 0.028(2) Uiso 1.000000 R .
C01Q C 0.5713(4) 0.9551(5) 0.1811(4) 0.032(2) Uani 1.000000 . .
C01R C 0.0964(4) 0.5172(4) 0.4525(4) 0.0289(19) Uani 1.000000 . .
H01i H 0.118(2) 0.5339(6) 0.4913(13) 0.043(3) Uiso 1.000000 GR .
H01k H 0.116(2) 0.5418(5) 0.4160(13) 0.043(3) Uiso 1.000000 GR .
H01l H 0.0493(4) 0.5292(5) 0.454(2) 0.043(3) Uiso 1.000000 GR .
C01S C 0.1472(4) 0.3767(4) 0.1894(3) 0.0224(16) Uani 1.000000 . .
C01T C 0.3100(3) 0.9066(4) 0.5032(4) 0.0254(14) Uani 1.000000 . U
C01U C 0.2886(4) 0.4279(4) 0.4922(4) 0.0242(17) Uani 1.000000 . .
C01V C 0.3684(3) 0.9312(4) 0.4753(4) 0.0245(14) Uani 1.000000 . U
H01V H 0.3934(3) 0.9680(4) 0.4966(4) 0.0294(16) Uiso 1.000000 R .
C01W C 0.3377(4) 0.4683(4) 0.5371(4) 0.0268(18) Uani 1.000000 . .
C01X C 0.1154(4) 0.1793(5) 0.4820(4) 0.0312(19) Uani 1.000000 . .
H01m H 0.0785(4) 0.1892(5) 0.5111(4) 0.037(2) Uiso 1.000000 R .
H01q H 0.1178(4) 0.2202(5) 0.4513(4) 0.037(2) Uiso 1.000000 R .
C01Y C 0.2225(3) 0.4485(4) 0.4870(3) 0.0207(16) Uani 1.000000 . .
H01Y H 0.2071(3) 0.4881(4) 0.5120(3) 0.0248(19) Uiso 1.000000 R .
C01Z C 0.4615(4) 1.0161(4) 0.3994(4) 0.031(2) Uani 1.000000 . .
H01b H 0.5037(11) 1.0333(6) 0.383(2) 0.046(3) Uiso 1.000000 GR .
H01c H 0.4251(15) 1.0396(5) 0.3761(19) 0.046(3) Uiso 1.000000 GR .
H01f H 0.459(2) 1.0287(5) 0.4443(5) 0.046(3) Uiso 1.000000 GR .
C020 C 0.0002(4) 0.6810(5) 0.1190(4) 0.034(2) Uani 1.000000 . .
H6aa H -0.0306(4) 0.6850(5) 0.0825(4) 0.040(2) Uiso 1.000000 R .
H H 0.0285(4) 0.7252(5) 0.1199(4) 0.040(2) Uiso 1.000000 R .
C021 C 0.1869(4) 0.2364(4) 0.5569(4) 0.034(2) Uani 1.000000 . .
H3aa H 0.1929(4) 0.2811(4) 0.5310(4) 0.041(3) Uiso 1.000000 R .
Ha H 0.1484(4) 0.2442(4) 0.5845(4) 0.041(3) Uiso 1.000000 R .
C022 C 0.0421(4) 0.6125(5) 0.1131(4) 0.037(2) Uani 1.000000 . .
H7aa H 0.068(2) 0.6152(15) 0.0744(15) 0.055(3) Uiso 1.000000 GR .
Hb H 0.072(2) 0.6088(17) 0.1498(14) 0.055(3) Uiso 1.000000 GR .
Hc H 0.0134(5) 0.5692(5) 0.111(3) 0.055(3) Uiso 1.000000 GR .
C023 C 0.1826(3) 0.8745(4) 0.3399(4) 0.0229(17) Uani 1.000000 . .
C024 C 0.5138(4) 0.8949(5) 0.4284(4) 0.031(2) Uani 1.000000 . .
H02a H 0.5122(16) 0.8417(6) 0.422(2) 0.047(3) Uiso 1.000000 GR .
H02b H 0.5559(4) 0.914(2) 0.4131(17) 0.047(3) Uiso 1.000000 GR .
H02c H 0.5097(15) 0.906(2) 0.4735(5) 0.047(3) Uiso 1.000000 GR .
C025 C 0.2875(4) 0.9366(6) 0.5655(4) 0.044(3) Uani 1.000000 . .
C026 C 0.0257(4) 0.3561(5) 0.1194(4) 0.034(2) Uani 1.000000 . .
C027 C 0.1034(5) 0.1090(5) 0.4479(4) 0.041(2) Uani 1.000000 . .
H4aa H 0.1354(19) 0.1038(16) 0.4139(18) 0.062(3) Uiso 1.000000 GR .
Hd H 0.108(3) 0.0679(5) 0.4774(8) 0.062(3) Uiso 1.000000 GR .
He H 0.0586(11) 0.1090(14) 0.430(2) 0.062(3) Uiso 1.000000 GR .
C028 C 0.1625(4) 0.7046(5) 0.4785(4) 0.0302(19) Uani 1.000000 . .
C029 C 0.0539(5) 0.7619(5) 0.5301(5) 0.041(2) Uani 1.000000 . .
C02A C -0.0796(5) 0.7348(5) 0.1844(5) 0.041(2) Uani 1.000000 . .
H8aa H -0.0546(5) 0.7809(5) 0.1907(5) 0.049(3) Uiso 1.000000 R .
Hf H -0.1086(5) 0.7405(5) 0.1468(5) 0.049(3) Uiso 1.000000 R .
C02B C 0.0728(4) 0.3952(5) 0.5015(4) 0.037(2) Uani 1.000000 . .
H02v H 0.079(2) 0.3421(5) 0.4975(14) 0.055(3) Uiso 1.000000 GR .
H02w H 0.0934(19) 0.412(2) 0.5409(4) 0.055(3) Uiso 1.000000 GR .
H02x H 0.0255(6) 0.407(3) 0.5018(16) 0.055(3) Uiso 1.000000 GR .
C02C C 0.3345(5) 0.4292(6) 0.6001(4) 0.051(3) Uani 1.000000 . .
H02y H 0.2885(6) 0.426(3) 0.6134(15) 0.076(4) Uiso 1.000000 GR .
Hg H 0.353(3) 0.3797(14) 0.5959(9) 0.076(4) Uiso 1.000000 GR .
Hh H 0.360(3) 0.457(2) 0.6317(8) 0.076(4) Uiso 1.000000 GR .
C02D C -0.0014(4) 0.2025(5) 0.1634(4) 0.0291(19) Uani 1.000000 . .
C02E C 0.2466(6) 0.2233(6) 0.5961(5) 0.057(3) Uani 1.000000 . .
H5aa H 0.2858(6) 0.226(4) 0.5695(8) 0.085(5) Uiso 1.000000 GR .
Hi H 0.250(2) 0.261(2) 0.629(2) 0.085(5) Uiso 1.000000 GR .
Hj H 0.2440(17) 0.1745(17) 0.615(3) 0.085(5) Uiso 1.000000 GR .
C02F C 0.4076(4) 0.4665(5) 0.5125(4) 0.037(2) Uani 1.000000 . .
H02z H 0.4223(11) 0.4155(5) 0.509(3) 0.055(3) Uiso 1.000000 GR .
Hk H 0.4088(6) 0.490(3) 0.4708(13) 0.055(3) Uiso 1.000000 GR .
Hl H 0.4368(6) 0.493(3) 0.5417(14) 0.055(3) Uiso 1.000000 GR .
C02G C 0.0850(4) 0.2155(5) 0.0572(4) 0.033(2) Uani 1.000000 . .
C02H C 0.0994(4) 0.8568(5) 0.4493(4) 0.037(2) Uani 1.000000 . .
C02I C 0.0396(4) 0.7138(5) 0.4069(4) 0.0320(19) Uani 1.000000 . .
C02J C 0.3191(5) 0.5482(5) 0.5453(5) 0.046(3) Uani 1.000000 . .
H02 H 0.326(3) 0.5744(9) 0.5054(10) 0.069(4) Uiso 1.000000 GR .
Hm H 0.2727(10) 0.5518(5) 0.557(3) 0.069(4) Uiso 1.000000 GR .
Hn H 0.347(2) 0.5702(10) 0.578(2) 0.069(4) Uiso 1.000000 GR .
C02K C -0.0913(4) 0.4347(6) 0.2950(4) 0.0532(17) Uani 1.000000 D U
C02L C 0.3397(5) 0.9209(9) 0.6159(5) 0.093(5) Uani 1.000000 . .
H02d H 0.349(4) 0.8682(12) 0.617(3) 0.139(8) Uiso 1.000000 GR .
H02e H 0.3800(18) 0.948(4) 0.606(3) 0.139(8) Uiso 1.000000 GR .
H02f H 0.323(2) 0.936(5) 0.6573(9) 0.139(8) Uiso 1.000000 GR .
C02M C 0.5812(6) 0.9173(6) 0.1219(5) 0.063(3) Uani 1.000000 . .
H02g H 0.587(4) 0.8648(9) 0.1299(6) 0.095(5) Uiso 1.000000 GR .
H02h H 0.5426(17) 0.925(3) 0.0942(14) 0.095(5) Uiso 1.000000 GR .
H02i H 0.621(2) 0.937(3) 0.1014(18) 0.095(5) Uiso 1.000000 GR .
C02N C -0.1199(5) 0.7185(6) 0.2414(6) 0.062(3) Uani 1.000000 . .
H9aa H -0.143(3) 0.672(2) 0.2355(16) 0.093(5) Uiso 1.000000 GR .
Ho H -0.0910(7) 0.716(4) 0.2787(8) 0.093(5) Uiso 1.000000 GR .
Hp H -0.152(2) 0.758(2) 0.247(2) 0.093(5) Uiso 1.000000 GR .
C02O C 0.2231(4) 0.9049(7) 0.5862(5) 0.065(4) Uani 1.000000 . .
H02j H 0.1888(9) 0.916(4) 0.5547(19) 0.098(6) Uiso 1.000000 GR .
H02k H 0.2275(11) 0.8515(9) 0.591(3) 0.098(6) Uiso 1.000000 GR .
H02l H 0.2110(19) 0.926(3) 0.6270(19) 0.098(6) Uiso 1.000000 GR .
C02P C -0.1211(5) 0.3961(6) 0.2381(5) 0.057(2) Uani 1.000000 D U
H0aa H -0.0932(19) 0.404(3) 0.2012(9) 0.085(3) Uiso 1.000000 GR .
Hq H -0.124(3) 0.3433(8) 0.2466(13) 0.085(3) Uiso 1.000000 GR .
Hr H -0.1654(15) 0.416(3) 0.230(2) 0.085(3) Uiso 1.000000 GR .
C02Q C 0.6384(5) 0.9539(7) 0.2169(5) 0.066(4) Uani 1.000000 . .
H02m H 0.6374(15) 0.989(3) 0.252(2) 0.099(5) Uiso 1.000000 GR .
H02n H 0.6465(19) 0.9045(13) 0.234(3) 0.099(5) Uiso 1.000000 GR .
H02o H 0.6737(7) 0.967(4) 0.1879(11) 0.099(5) Uiso 1.000000 GR .
C02R C -0.0829(5) 0.5164(6) 0.2770(5) 0.063(2) Uani 1.000000 D U
H1aa H -0.068(3) 0.5442(9) 0.3143(10) 0.094(3) Uiso 1.000000 GR .
Hs H -0.050(3) 0.5208(7) 0.244(2) 0.094(3) Uiso 1.000000 GR .
Ht H -0.1251(10) 0.5360(12) 0.262(3) 0.094(3) Uiso 1.000000 GR .
C02S C 0.2787(7) 1.0201(7) 0.5610(7) 0.093(5) Uani 1.000000 . .
H02p H 0.3200(17) 1.0424(8) 0.547(5) 0.140(8) Uiso 1.000000 GR .
H02q H 0.243(3) 1.0314(7) 0.531(4) 0.140(8) Uiso 1.000000 GR .
H02r H 0.267(5) 1.0397(10) 0.6025(12) 0.140(8) Uiso 1.000000 GR .
C02T C 0.5488(6) 1.0340(6) 0.1713(6) 0.073(4) Uani 1.000000 . .
H02s H 0.506(2) 1.0343(6) 0.148(3) 0.109(6) Uiso 1.000000 GR .
H02t H 0.544(4) 1.0579(14) 0.2124(6) 0.109(6) Uiso 1.000000 GR .
H02u H 0.582(2) 1.0604(13) 0.147(3) 0.109(6) Uiso 1.000000 GR .
C02U C -0.1382(4) 0.4291(7) 0.3504(5) 0.064(2) Uani 1.000000 D U
H2aa H -0.139(3) 0.3785(11) 0.366(2) 0.096(3) Uiso 1.000000 GR .
Hu H -0.123(2) 0.462(3) 0.3843(15) 0.096(3) Uiso 1.000000 GR .
Hv H -0.1827(9) 0.443(4) 0.3365(10) 0.096(3) Uiso 1.000000 GR .

loop_
_atom_site_aniso_label
_atom_site_aniso_U_11
_atom_site_aniso_U_22
_atom_site_aniso_U_33
_atom_site_aniso_U_12
_atom_site_aniso_U_13
_atom_site_aniso_U_23
Co01 0.0212(5) 0.0040(5) 0.0262(6) -0.0001(4) -0.0008(4) -0.0002(4)
Co02 0.0258(5) 0.0058(5) 0.0255(6) -0.0001(4) 0.0049(4) 0.0004(4)
Co03 0.0245(5) 0.0143(6) 0.0304(6) -0.0008(4) 0.0050(5) 0.0008(5)
Co04 0.0314(6) 0.0139(6) 0.0319(7) -0.0015(4) -0.0020(5) -0.0000(5)
O005 0.020(2) 0.014(3) 0.027(3) 0.002(2) 0.004(2) -0.005(2)
O006 0.025(2) 0.013(3) 0.025(3) -0.005(2) 0.007(2) -0.005(2)
N007 0.038(3) 0.007(3) 0.011(3) 0.005(2) 0.008(3) -0.001(2)
N008 0.018(3) 0.011(3) 0.018(3) -0.001(2) 0.005(2) 0.000(3)
O009 0.039(3) 0.024(3) 0.037(3) -0.003(2) 0.005(3) -0.000(3)
O00A 0.032(3) 0.027(3) 0.039(4) 0.003(2) -0.004(3) -0.005(3)
N00B 0.021(3) 0.003(3) 0.027(3) 0.004(2) 0.001(3) -0.002(3)
N00C 0.021(2) 0.016(3) 0.025(3) -0.0019(17) 0.0008(18) -0.0010(19)
N00D 0.020(3) 0.014(3) 0.024(3) 0.000(2) -0.004(3) 0.006(3)
N00E 0.016(2) 0.006(3) 0.024(3) -0.0033(16) -0.0001(17) -0.0013(18)
O00F 0.049(4) 0.049(5) 0.056(5) 0.003(3) -0.023(4) -0.000(4)
O00G 0.044(3) 0.018(3) 0.062(4) -0.004(3) -0.015(3) 0.011(3)
O00H 0.049(4) 0.023(4) 0.054(4) 0.009(3) 0.002(3) 0.014(3)
O00I 0.051(4) 0.039(4) 0.045(4) -0.008(3) -0.006(3) 0.005(3)
O00J 0.049(4) 0.045(4) 0.037(4) -0.017(3) -0.001(3) 0.006(3)
O00K 0.069(4) 0.014(3) 0.048(4) -0.012(3) 0.021(3) -0.007(3)
O00L 0.050(4) 0.026(4) 0.066(5) 0.007(3) 0.005(3) -0.001(3)
O00M 0.037(3) 0.052(5) 0.057(4) -0.007(3) -0.011(3) -0.020(4)
O00N 0.094(6) 0.020(4) 0.069(5) 0.002(4) 0.019(4) -0.004(4)
C00O 0.025(3) 0.009(4) 0.018(4) -0.001(3) 0.005(3) 0.001(3)
C00P 0.015(3) 0.020(4) 0.022(4) -0.000(3) -0.000(3) -0.003(3)
C00Q 0.021(3) 0.010(4) 0.027(4) -0.005(3) 0.004(3) 0.004(3)
C00R 0.028(4) 0.020(4) 0.019(4) 0.006(3) -0.001(3) 0.000(3)
C00S 0.020(3) 0.010(4) 0.022(4) 0.001(3) 0.000(3) -0.003(3)
C00T 0.027(4) 0.009(4) 0.019(4) 0.000(3) 0.001(3) -0.001(3)
C00U 0.023(3) 0.020(4) 0.022(4) 0.008(3) 0.011(3) -0.006(3)
C00V 0.027(4) 0.009(4) 0.023(4) -0.001(3) 0.004(3) 0.001(3)
C00W 0.019(3) 0.013(4) 0.022(4) -0.000(3) 0.011(3) -0.003(3)
C00X 0.014(3) 0.016(4) 0.031(4) 0.003(3) 0.002(3) 0.007(3)
C00Y 0.020(3) 0.012(4) 0.029(4) -0.007(3) -0.001(3) -0.005(3)
C00Z 0.016(2) 0.014(3) 0.026(3) 0.0008(17) -0.0010(18) -0.005(2)
C010 0.034(4) 0.019(4) 0.019(4) 0.001(3) -0.001(3) 0.003(3)
C011 0.020(3) 0.022(4) 0.025(4) 0.002(3) 0.004(3) -0.004(3)
C012 0.019(3) 0.012(4) 0.022(4) -0.002(3) 0.003(3) 0.001(3)
C013 0.028(4) 0.021(4) 0.019(4) 0.007(3) -0.003(3) -0.005(3)
C014 0.023(3) 0.010(4) 0.036(5) 0.000(3) 0.003(3) 0.010(3)
C015 0.024(3) 0.010(4) 0.024(4) 0.000(3) -0.001(3) 0.004(3)
C016 0.028(4) 0.007(4) 0.043(5) 0.000(3) 0.009(4) 0.005(4)
C017 0.025(4) 0.013(4) 0.030(4) 0.003(3) 0.006(3) -0.000(3)
C018 0.014(3) 0.013(4) 0.027(4) 0.004(3) 0.001(3) -0.002(3)
O019 0.063(5) 0.066(5) 0.040(4) 0.011(4) 0.017(4) -0.007(4)
C01A 0.021(3) 0.010(4) 0.037(5) 0.001(3) -0.001(3) 0.000(3)
C01B 0.026(3) 0.059(5) 0.037(4) 0.017(3) -0.008(3) -0.008(3)
C01C 0.027(4) 0.013(4) 0.025(4) 0.005(3) 0.002(3) 0.002(3)
C01D 0.043(4) 0.011(4) 0.025(4) 0.003(3) -0.001(4) -0.002(3)
C01E 0.029(4) 0.017(4) 0.027(4) 0.001(3) 0.002(3) -0.008(3)
C01F 0.032(4) 0.015(4) 0.022(4) 0.004(3) 0.004(3) 0.004(3)
C01G 0.021(3) 0.019(3) 0.027(3) -0.0019(18) -0.0015(19) -0.004(2)
C01H 0.019(3) 0.019(4) 0.030(4) -0.007(3) 0.008(3) -0.004(3)
C01I 0.015(2) 0.010(3) 0.028(3) -0.0003(17) 0.0003(18) -0.004(2)
C01J 0.019(3) 0.022(3) 0.031(3) -0.0033(18) 0.0041(19) -0.006(2)
C01K 0.081(7) 0.010(4) 0.026(5) 0.001(4) -0.001(5) -0.004(4)
C01L 0.030(4) 0.010(4) 0.029(4) -0.004(3) -0.003(3) -0.001(3)
C01M 0.019(3) 0.020(4) 0.026(4) -0.006(3) 0.011(3) -0.007(3)
C01N 0.026(4) 0.025(5) 0.030(5) -0.001(3) 0.001(3) -0.001(4)
C01O 0.033(4) 0.024(5) 0.039(5) 0.005(4) 0.006(4) -0.002(4)
C01P 0.027(4) 0.014(4) 0.030(4) 0.008(3) -0.002(3) -0.006(3)
C01Q 0.040(4) 0.026(5) 0.031(5) -0.017(4) 0.005(4) -0.006(4)
C01R 0.026(4) 0.023(5) 0.038(5) 0.010(3) 0.005(4) -0.009(4)
C01S 0.033(4) 0.014(4) 0.020(4) 0.002(3) 0.009(3) -0.001(3)
C01T 0.021(3) 0.024(3) 0.031(3) -0.0041(19) 0.0044(19) -0.008(2)
C01U 0.028(4) 0.017(4) 0.028(4) 0.003(3) 0.001(3) -0.004(3)
C01V 0.023(3) 0.021(3) 0.030(3) -0.0032(19) 0.0005(19) -0.008(2)
C01W 0.032(4) 0.017(4) 0.031(5) 0.004(3) -0.013(3) -0.007(4)
C01X 0.033(4) 0.032(5) 0.028(5) -0.005(4) 0.009(4) 0.008(4)
C01Y 0.028(4) 0.014(4) 0.020(4) 0.006(3) 0.003(3) -0.004(3)
C01Z 0.034(4) 0.022(5) 0.037(5) -0.016(3) 0.010(4) -0.010(4)
C020 0.043(5) 0.029(5) 0.028(5) -0.007(4) -0.001(4) -0.001(4)
C021 0.042(5) 0.017(4) 0.044(6) -0.005(4) 0.005(4) -0.000(4)
C022 0.044(5) 0.024(5) 0.042(5) 0.000(4) -0.004(4) -0.003(4)
C023 0.026(4) 0.011(4) 0.031(4) -0.003(3) -0.008(3) 0.004(3)
C024 0.032(4) 0.039(5) 0.023(4) -0.008(4) -0.002(3) -0.001(4)
C025 0.031(4) 0.062(7) 0.041(6) -0.010(4) 0.020(4) -0.031(5)
C026 0.038(4) 0.015(5) 0.049(6) -0.005(3) -0.003(4) 0.008(4)
C027 0.051(5) 0.028(5) 0.045(6) -0.011(4) 0.007(5) -0.001(4)
C028 0.047(5) 0.017(4) 0.027(5) -0.001(4) 0.013(4) 0.007(4)
C029 0.051(6) 0.018(5) 0.053(7) 0.001(4) -0.006(5) -0.008(4)
C02A 0.049(5) 0.019(5) 0.055(6) 0.001(4) -0.003(5) -0.004(4)
C02B 0.032(4) 0.037(6) 0.041(5) 0.006(4) 0.014(4) -0.006(4)
C02C 0.053(6) 0.067(8) 0.033(5) -0.009(5) -0.008(4) 0.004(5)
C02D 0.037(4) 0.019(4) 0.031(5) -0.004(3) 0.000(4) -0.003(4)
C02E 0.068(7) 0.044(7) 0.058(7) -0.012(5) -0.015(6) -0.000(5)
C02F 0.025(4) 0.035(5) 0.050(6) -0.001(4) -0.003(4) -0.007(5)
C02G 0.044(5) 0.023(5) 0.033(5) -0.003(4) -0.005(4) -0.006(4)
C02H 0.046(5) 0.018(5) 0.046(6) -0.006(4) 0.004(4) -0.002(4)
C02I 0.035(4) 0.036(5) 0.025(5) -0.000(4) 0.009(4) -0.002(4)
C02J 0.045(5) 0.032(5) 0.060(7) 0.004(4) -0.018(5) -0.019(5)
C02K 0.037(3) 0.074(4) 0.049(3) 0.022(3) -0.009(2) -0.010(3)
C02L 0.038(5) 0.203(17) 0.037(6) -0.029(8) 0.012(5) -0.059(8)
C02M 0.076(8) 0.059(8) 0.056(7) -0.042(6) 0.037(6) -0.015(6)
C02N 0.057(7) 0.048(7) 0.081(9) 0.010(5) 0.003(6) -0.013(6)
C02O 0.035(5) 0.099(10) 0.061(7) -0.027(6) 0.030(5) -0.056(7)
C02P 0.039(4) 0.078(5) 0.053(4) 0.021(3) -0.009(3) -0.010(3)
C02Q 0.039(5) 0.099(10) 0.060(7) -0.015(6) 0.009(5) 0.019(7)
C02R 0.053(4) 0.074(5) 0.060(5) 0.027(3) -0.014(3) -0.009(3)
C02S 0.111(11) 0.050(8) 0.121(12) -0.010(7) 0.075(10) -0.050(8)
C02T 0.074(7) 0.041(7) 0.104(10) 0.004(6) 0.046(8) 0.035(7)
C02U 0.039(4) 0.094(5) 0.058(5) 0.023(3) -0.004(3) -0.009(3)

loop_
_atom_type_symbol
_atom_type_scat_dispersion_real
_atom_type_scat_dispersion_imag
_atom_type_scat_Cromer_Mann_a1
_atom_type_scat_Cromer_Mann_a2
_atom_type_scat_Cromer_Mann_a3
_atom_type_scat_Cromer_Mann_a4
_atom_type_scat_Cromer_Mann_b1
_atom_type_scat_Cromer_Mann_b2
_atom_type_scat_Cromer_Mann_b3
_atom_type_scat_Cromer_Mann_b4
_atom_type_scat_Cromer_Mann_c
_atom_type_scat_source
_atom_type_scat_dispersion_source
H 0.00000 0.00000 0.49300 0.32291 0.14019 0.04081 10.51090 26.12570 3.14236 57.79970 0.0030380000826 'International Tables Volume C Table 6.1.1.4 (pp. 500-502)' 'Henke, Gullikson and Davis, At. Data and Nucl. Data Tables, 1993, 54, 2'
C 0.00347 0.00161 2.31000 1.02000 1.58860 0.86500 20.84390 10.20750 0.56870 51.65120 0.215599998832 'International Tables Volume C Table 6.1.1.4 (pp. 500-502)' 'Henke, Gullikson and Davis, At. Data and Nucl. Data Tables, 1993, 54, 2'
Co 0.35655 0.96576 12.28410 7.34090 4.00340 2.34880 4.27910 0.27840 13.53590 71.16920 1.01180005074 'International Tables Volume C Table 6.1.1.4 (pp. 500-502)' 'Henke, Gullikson and Davis, At. Data and Nucl. Data Tables, 1993, 54, 2'
O 0.01158 0.00611 3.04850 2.28680 1.54630 0.86700 13.27710 5.70110 0.32390 32.90890 0.250800013542 'International Tables Volume C Table 6.1.1.4 (pp. 500-502)' 'Henke, Gullikson and Davis, At. Data and Nucl. Data Tables, 1993, 54, 2'
N 0.00653 0.00323 12.21260 3.13220 2.01250 1.16630 0.00570 9.89330 28.99750 0.58260 -11.5290002823 'International Tables Volume C Table 6.1.1.4 (pp. 500-502)' 'Henke, Gullikson and Davis, At. Data and Nucl. Data Tables, 1993, 54, 2'

loop_
_geom_angle_atom_site_label_1
_geom_angle_atom_site_label_2
_geom_angle_atom_site_label_3
_geom_angle
_geom_angle_site_symmetry_1
_geom_angle_site_symmetry_3
N007 Co01 Co03 96.42(19) . .
N008 Co01 Co03 97.86(18) . .
N008 Co01 N007 81.3(2) . .
N00D Co01 Co03 99.5(2) . .
N00D Co01 N007 156.9(3) . .
N00D Co01 N008 79.9(2) . .
C023 Co01 Co03 104.1(3) . .
C023 Co01 N007 95.6(3) . .
C023 Co01 N008 158.1(3) . .
C023 Co01 N00D 96.7(3) . .
N00B Co02 Co04 99.24(17) 2 .
N00C Co02 Co04 97.04(18) . .
N00C Co02 N00B 157.1(3) . 2
N00E Co02 Co04 97.79(16) . .
N00E Co02 N00B 81.1(2) . 2
N00E Co02 N00C 80.9(3) . .
C01S Co02 Co04 102.6(2) . .
C01S Co02 N00B 95.1(3) . 2
C01S Co02 N00C 96.9(3) . .
C01S Co02 N00E 159.6(3) . .
C028 Co03 Co01 79.6(3) . .
C029 Co03 Co01 169.9(3) . .
C029 Co03 C028 98.9(4) . .
C02H Co03 Co01 76.8(3) . .
C02H Co03 C028 123.9(4) . .
C02H Co03 C029 96.1(4) . .
C02I Co03 Co01 86.1(3) . .
C02I Co03 C028 110.5(4) . .
C02I Co03 C029 103.6(4) . .
C02I Co03 C02H 117.7(4) . .
C01K Co04 Co02 170.8(3) . .
C026 Co04 Co02 76.8(3) . .
C026 Co04 C01K 96.4(4) . .
C02D Co04 Co02 85.0(3) . .
C02D Co04 C01K 103.7(4) . .
C02D Co04 C026 116.8(4) . .
C02G Co04 Co02 80.5(3) . .
C02G Co04 C01K 99.1(4) . .
C02G Co04 C026 125.9(4) . .
C02G Co04 C02D 109.1(4) . .
C00X O005 C00P 116.9(6) . .
C012 O006 C00Z 117.6(5) . .
C00R N007 Co01 116.3(5) . .
C01L N007 Co01 126.5(5) 2 .
C01L N007 C00R 117.2(6) 2 .
C00S N008 Co01 118.8(4) . .
C015 N008 Co01 119.8(5) . .
C015 N008 C00S 121.4(6) . .
C021 O009 C01X 113.4(6) . .
C02A O00A C020 112.7(7) . .
C00O N00B Co02 126.0(4) . 2
C00W N00B Co02 115.6(5) . 2
C00W N00B C00O 118.3(6) . .
C01C N00C Co02 115.9(5) . .
C01F N00C Co02 125.1(5) . .
C01F N00C C01C 119.0(6) . .
C01A N00D Co01 116.9(5) . .
C01I N00D Co01 123.4(4) . .
C01I N00D C01A 119.6(6) . .
C00Q N00E Co02 118.3(5) . .
C00T N00E Co02 119.5(5) . .
C00T N00E C00Q 122.2(6) . .
C00P C00O N00B 121.2(6) . .
C01P C00O N00B 117.3(6) . .
C01P C00O C00P 121.3(7) . .
C00O C00P O005 117.5(6) . .
C00V C00P O005 122.9(6) . .
C00V C00P C00O 119.6(6) . .
C014 C00Q N00E 118.4(7) . .
C01C C00Q N00E 110.4(6) . .
C01C C00Q C014 131.2(7) . .
H00R C00R N007 123.2(4) . .
C00S C00R N007 113.5(6) . .
C00S C00R H00R 123.2(4) . .
C00R C00S N008 109.1(6) . .
C010 C00S N008 120.3(6) . .
C010 C00S C00R 130.5(6) . .
C00W C00T N00E 109.1(6) 2 .
C017 C00T N00E 120.2(7) . .
C017 C00T C00W 130.7(7) . 2
C011 C00U C00V 109.9(6) . .
C01R C00U C00V 110.4(6) . .
C01R C00U C011 111.7(6) . .
C02B C00U C00V 107.8(6) . .
C02B C00U C011 107.4(6) . .
C02B C00U C01R 109.5(6) . .
C00U C00V C00P 120.6(6) . .
C01Y C00V C00P 118.7(6) . .
C01Y C00V C00U 120.5(6) . .
C00T C00W N00B 114.1(6) 2 .
H00W C00W N00B 123.0(4) . .
H00W C00W C00T 123.0(4) . 2
C011 C00X O005 123.9(6) . .
C01F C00X O005 115.8(7) . .
C01F C00X C011 120.2(6) . .
C01G C00Y C018 110.8(6) . .
C01Z C00Y C018 111.1(6) . .
C01Z C00Y C01G 109.0(6) . .
C024 C00Y C018 108.3(6) . .
C024 C00Y C01G 108.7(6) . .
C024 C00Y C01Z 108.9(6) . .
C01G C00Z O006 122.9(6) . .
C01I C00Z O006 117.1(6) . .
C01I C00Z C01G 119.9(7) . .
H010 C010 C00S 120.8(4) . .
C01D C010 C00S 118.4(7) . .
C01D C010 H010 120.8(5) . .
C00X C011 C00U 120.3(6) . .
C01O C011 C00U 121.5(7) . .
C01O C011 C00X 118.2(7) . .
C018 C012 O006 124.2(6) . .
C01L C012 O006 116.1(6) . .
C01L C012 C018 119.7(7) . .
C015 C013 H013 120.7(4) . .
C01D C013 H013 120.7(4) . .
C01D C013 C015 118.6(6) . .
H014 C014 C00Q 120.0(4) . .
C016 C014 C00Q 120.0(7) . .
C016 C014 H014 120.0(4) . .
C013 C015 N008 119.8(6) . .
C01A C015 N008 108.6(6) . .
C01A C015 C013 131.6(6) . .
H016 C016 C014 119.8(4) . .
C017 C016 C014 120.5(7) . .
C017 C016 H016 119.8(4) . .
C016 C017 C00T 118.6(7) . .
H017 C017 C00T 120.7(4) . .
H017 C017 C016 120.7(4) . .
C012 C018 C00Y 119.4(6) . .
C01H C018 C00Y 121.7(6) . .
C01H C018 C012 118.6(7) . .
C015 C01A N00D 114.4(6) . .
H01A C01A N00D 122.8(4) . .
H01A C01A C015 122.8(4) . .
C01O C01B C01N 117.1(7) . .
C02K C01B C01N 122.4(7) . .
C02K C01B C01O 120.5(8) . .
C00Q C01C N00C 113.9(7) . .
H01g C01C N00C 123.1(4) . .
H01g C01C C00Q 123.1(4) . .
C013 C01D C010 121.2(7) . .
H01D C01D C010 119.4(5) . .
H01D C01D C013 119.4(4) . .
C01L C01E H01E 119.3(4) . .
C01M C01E H01E 119.3(4) . .
C01M C01E C01L 121.5(7) . .
C00X C01F N00C 120.4(6) . .
C01N C01F N00C 119.8(7) . .
C01N C01F C00X 119.7(7) . .
C00Z C01G C00Y 120.0(7) . .
C01V C01G C00Y 121.7(6) . .
C01V C01G C00Z 117.9(7) . .
H01H C01H C018 118.4(4) . .
C01M C01H C018 123.2(7) . .
C01M C01H H01H 118.4(4) . .
C00Z C01I N00D 120.9(6) . .
C01J C01I N00D 118.2(6) . .
C01J C01I C00Z 120.9(6) . .
H01J C01J C01I 119.5(4) . .
C01T C01J C01I 121.0(7) . .
C01T C01J H01J 119.5(4) . .
O00F C01K Co04 177.1(9) . .
C012 C01L N007 120.3(7) . 2
C01E C01L N007 119.5(7) . 2
C01E C01L C012 120.0(7) . .
C01H C01M C01E 117.0(7) . .
C01Q C01M C01E 122.0(7) . .
C01Q C01M C01H 121.0(6) . .
C01F C01N C01B 121.3(7) . .
H01N C01N C01B 119.4(4) . .
H01N C01N C01F 119.4(5) . .
C01B C01O C011 123.4(8) . .
H01O C01O C011 118.3(5) . .
H01O C01O C01B 118.3(5) . .
H01P C01P C00O 120.0(4) . .
C01U C01P C00O 120.0(6) . .
C01U C01P H01P 120.0(4) . .
C02M C01Q C01M 112.9(7) . .
C02Q C01Q C01M 108.6(7) . .
C02Q C01Q C02M 106.7(9) . .
C02T C01Q C01M 106.6(7) . .
C02T C01Q C02M 112.0(9) . .
C02T C01Q C02Q 109.9(8) . .
H01i C01R C00U 109.5 . .
H01k C01R C00U 109.5 . .
H01k C01R H01i 109.5 . .
H01l C01R C00U 109.5 . .
H01l C01R H01i 109.5 . .
H01l C01R H01k 109.5 . .
O00K C01S Co02 176.0(7) . .
C01V C01T C01J 116.7(7) . .
C025 C01T C01J 122.0(7) . .
C025 C01T C01V 121.2(7) . .
C01W C01U C01P 120.1(6) . .
C01Y C01U C01P 118.0(7) . .
C01Y C01U C01W 121.9(7) . .
C01T C01V C01G 123.5(7) . .
H01V C01V C01G 118.3(4) . .
H01V C01V C01T 118.3(4) . .
C02C C01W C01U 106.4(7) . .
C02F C01W C01U 112.0(7) . .
C02F C01W C02C 109.9(7) . .
C02J C01W C01U 111.6(6) . .
C02J C01W C02C 109.8(8) . .
C02J C01W C02F 107.1(7) . .
H01m C01X O009 109.8(4) . .
H01q C01X O009 109.8(4) . .
H01q C01X H01m 108.2 . .
C027 C01X O009 109.6(7) . .
C027 C01X H01m 109.8(5) . .
C027 C01X H01q 109.8(5) . .
C01U C01Y C00V 122.3(7) . .
H01Y C01Y C00V 118.9(4) . .
H01Y C01Y C01U 118.9(4) . .
H01b C01Z C00Y 109.5 . .
H01c C01Z C00Y 109.5 . .
H01c C01Z H01b 109.5 . .
H01f C01Z C00Y 109.5 . .
H01f C01Z H01b 109.5 . .
H01f C01Z H01c 109.5 . .
H6aa C020 O00A 110.2(4) . .
H C020 O00A 110.2(4) . .
H C020 H6aa 108.5 . .
C022 C020 O00A 107.5(7) . .
C022 C020 H6aa 110.2(5) . .
C022 C020 H 110.2(5) . .
H3aa C021 O009 109.8(4) . .
Ha C021 O009 109.8(4) . .
Ha C021 H3aa 108.2 . .
C02E C021 O009 109.6(7) . .
C02E C021 H3aa 109.8(5) . .
C02E C021 Ha 109.8(6) . .
H7aa C022 C020 109.5 . .
Hb C022 C020 109.5 . .
Hb C022 H7aa 109.5 . .
Hc C022 C020 109.5 . .
Hc C022 H7aa 109.5 . .
Hc C022 Hb 109.5 . .
O00G C023 Co01 176.5(8) . .
H02a C024 C00Y 109.5 . .
H02b C024 C00Y 109.5 . .
H02b C024 H02a 109.5 . .
H02c C024 C00Y 109.5 . .
H02c C024 H02a 109.5 . .
H02c C024 H02b 109.5 . .
C02L C025 C01T 109.4(7) . .
C02O C025 C01T 112.9(7) . .
C02O C025 C02L 108.8(9) . .
C02S C025 C01T 110.0(9) . .
C02S C025 C02L 108.1(10) . .
C02S C025 C02O 107.6(9) . .
O00L C026 Co04 172.5(7) . .
H4aa C027 C01X 109.5 . .
Hd C027 C01X 109.5 . .
Hd C027 H4aa 109.5 . .
He C027 C01X 109.5 . .
He C027 H4aa 109.5 . .
He C027 Hd 109.5 . .
O00H C028 Co03 174.4(7) . .
O019 C029 Co03 178.5(8) . .
H8aa C02A O00A 110.1(4) . .
Hf C02A O00A 110.1(5) . .
Hf C02A H8aa 108.4 . .
C02N C02A O00A 107.9(8) . .
C02N C02A H8aa 110.1(6) . .
C02N C02A Hf 110.1(6) . .
H02v C02B C00U 109.5 . .
H02w C02B C00U 109.5 . .
H02w C02B H02v 109.5 . .
H02x C02B C00U 109.5 . .
H02x C02B H02v 109.5 . .
H02x C02B H02w 109.5 . .
H02y C02C C01W 109.5 . .
Hg C02C C01W 109.5 . .
Hg C02C H02y 109.5 . .
Hh C02C C01W 109.5 . .
Hh C02C H02y 109.5 . .
Hh C02C Hg 109.5 . .
O00I C02D Co04 177.6(7) . .
H5aa C02E C021 109.5 . .
Hi C02E C021 109.5 . .
Hi C02E H5aa 109.5 . .
Hj C02E C021 109.5 . .
Hj C02E H5aa 109.5 . .
Hj C02E Hi 109.5 . .
H02z C02F C01W 109.5 . .
Hk C02F C01W 109.5 . .
Hk C02F H02z 109.5 . .
Hl C02F C01W 109.5 . .
Hl C02F H02z 109.5 . .
Hl C02F Hk 109.5 . .
O00M C02G Co04 175.3(7) . .
O00N C02H Co03 174.2(9) . .
O00J C02I Co03 175.7(8) . .
H02 C02J C01W 109.5 . .
Hm C02J C01W 109.5 . .
Hm C02J H02 109.5 . .
Hn C02J C01W 109.5 . .
Hn C02J H02 109.5 . .
Hn C02J Hm 109.5 . .
C02P C02K C01B 112.5(8) . .
C02R C02K C01B 108.6(8) . .
C02R C02K C02P 107.2(8) . .
C02U C02K C01B 109.8(8) . .
C02U C02K C02P 109.6(8) . .
C02U C02K C02R 109.0(9) . .
H02d C02L C025 109.5 . .
H02e C02L C025 109.5 . .
H02e C02L H02d 109.5 . .
H02f C02L C025 109.5 . .
H02f C02L H02d 109.5 . .
H02f C02L H02e 109.5 . .
H02g C02M C01Q 109.5 . .
H02h C02M C01Q 109.5 . .
H02h C02M H02g 109.5 . .
H02i C02M C01Q 109.5 . .
H02i C02M H02g 109.5 . .
H02i C02M H02h 109.5 . .
H9aa C02N C02A 109.5 . .
Ho C02N C02A 109.5 . .
Ho C02N H9aa 109.5 . .
Hp C02N C02A 109.5 . .
Hp C02N H9aa 109.5 . .
Hp C02N Ho 109.5 . .
H02j C02O C025 109.5 . .
H02k C02O C025 109.5 . .
H02k C02O H02j 109.5 . .
H02l C02O C025 109.5 . .
H02l C02O H02j 109.5 . .
H02l C02O H02k 109.5 . .
H0aa C02P C02K 109.5 . .
Hq C02P C02K 109.5 . .
Hq C02P H0aa 109.5 . .
Hr C02P C02K 109.5 . .
Hr C02P H0aa 109.5 . .
Hr C02P Hq 109.5 . .
H02m C02Q C01Q 109.5 . .
H02n C02Q C01Q 109.5 . .
H02n C02Q H02m 109.5 . .
H02o C02Q C01Q 109.5 . .
H02o C02Q H02m 109.5 . .
H02o C02Q H02n 109.5 . .
H1aa C02R C02K 109.5 . .
Hs C02R C02K 109.5 . .
Hs C02R H1aa 109.5 . .
Ht C02R C02K 109.5 . .
Ht C02R H1aa 109.5 . .
Ht C02R Hs 109.5 . .
H02p C02S C025 109.5 . .
H02q C02S C025 109.5 . .
H02q C02S H02p 109.5 . .
H02r C02S C025 109.5 . .
H02r C02S H02p 109.5 . .
H02r C02S H02q 109.5 . .
H02s C02T C01Q 109.5 . .
H02t C02T C01Q 109.5 . .
H02t C02T H02s 109.5 . .
H02u C02T C01Q 109.5 . .
H02u C02T H02s 109.5 . .
H02u C02T H02t 109.5 . .
H2aa C02U C02K 109.5 . .
Hu C02U C02K 109.5 . .
Hu C02U H2aa 109.5 . .
Hv C02U C02K 109.5 . .
Hv C02U H2aa 109.5 . .
Hv C02U Hu 109.5 . .

loop_
_geom_bond_atom_site_label_1
_geom_bond_atom_site_label_2
_geom_bond_distance
_geom_bond_site_symmetry_2
Co01 Co03 2.8748(15) .
Co01 N007 1.896(6) .
Co01 N008 1.824(6) .
Co01 N00D 1.923(5) .
Co01 C023 1.743(8) .
Co02 Co04 2.8934(14) .
Co02 N00B 1.903(6) 2
Co02 N00C 1.905(7) .
Co02 N00E 1.831(6) .
Co02 C01S 1.747(8) .
Co03 C028 1.776(9) .
Co03 C029 1.756(12) .
Co03 C02H 1.754(9) .
Co03 C02I 1.760(9) .
Co04 C01K 1.752(10) .
Co04 C026 1.754(9) .
Co04 C02D 1.771(9) .
Co04 C02G 1.759(10) .
O005 C00P 1.392(8) .
O005 C00X 1.388(8) .
O006 C00Z 1.379(8) .
O006 C012 1.377(8) .
N007 C00R 1.319(9) .
N007 C01L 1.443(9) 2
N008 C00S 1.378(8) .
N008 C015 1.380(8) .
O009 C01X 1.411(9) .
O009 C021 1.431(10) .
O00A C020 1.407(10) .
O00A C02A 1.422(10) .
N00B C00O 1.445(9) .
N00B C00W 1.321(9) .
N00C C01C 1.314(9) .
N00C C01F 1.433(10) .
N00D C01A 1.289(9) .
N00D C01I 1.441(9) .
N00E C00Q 1.365(9) .
N00E C00T 1.354(9) .
O00F C01K 1.171(11) .
O00G C023 1.165(9) .
O00H C028 1.149(9) .
O00I C02D 1.160(10) .
O00J C02I 1.172(10) .
O00K C01S 1.161(9) .
O00L C026 1.167(10) .
O00M C02G 1.157(10) .
O00N C02H 1.165(10) .
C00O C00P 1.394(9) .
C00O C01P 1.383(10) .
C00P C00V 1.381(10) .
C00Q C014 1.402(10) .
C00Q C01C 1.414(10) .
C00R H00R 0.9500 .
C00R C00S 1.444(10) .
C00S C010 1.379(10) .
C00T C00W 1.444(10) 2
C00T C017 1.375(10) .
C00U C00V 1.532(9) .
C00U C011 1.521(10) .
C00U C01R 1.544(11) .
C00U C02B 1.521(11) .
C00V C01Y 1.397(10) .
C00W H00W 0.9500 .
C00X C011 1.377(10) .
C00X C01F 1.394(10) .
C00Y C018 1.507(10) .
C00Y C01G 1.523(10) .
C00Y C01Z 1.559(10) .
C00Y C024 1.542(10) .
C00Z C01G 1.397(10) .
C00Z C01I 1.397(10) .
C010 H010 0.9500 .
C010 C01D 1.398(10) .
C011 C01O 1.396(10) .
C012 C018 1.392(10) .
C012 C01L 1.394(11) .
C013 H013 0.9500 .
C013 C015 1.379(10) .
C013 C01D 1.413(10) .
C014 H014 0.9500 .
C014 C016 1.361(10) .
C015 C01A 1.431(10) .
C016 H016 0.9500 .
C016 C017 1.408(10) .
C017 H017 0.9500 .
C018 C01H 1.387(10) .
O019 C029 1.165(12) .
C01A H01A 0.9500 .
C01B C01N 1.389(11) .
C01B C01O 1.375(11) .
C01B C02K 1.538(10) .
C01C H01g 0.9500 .
C01D H01D 0.9500 .
C01E H01E 0.9500 .
C01E C01L 1.375(11) .
C01E C01M 1.406(10) .
C01F C01N 1.393(10) .
C01G C01V 1.378(10) .
C01H H01H 0.9500 .
C01H C01M 1.375(11) .
C01I C01J 1.369(10) .
C01J H01J 0.9500 .
C01J C01T 1.402(10) .
C01M C01Q 1.547(11) .
C01N H01N 0.9500 .
C01O H01O 0.9500 .
C01P H01P 0.9500 .
C01P C01U 1.393(10) .
C01Q C02M 1.446(13) .
C01Q C02Q 1.549(12) .
C01Q C02T 1.521(13) .
C01R H01i 0.9800 .
C01R H01k 0.9800 .
C01R H01l 0.9800 .
C01T C01V 1.403(10) .
C01T C025 1.505(11) .
C01U C01W 1.553(10) .
C01U C01Y 1.394(10) .
C01V H01V 0.9500 .
C01W C02C 1.514(12) .
C01W C02F 1.516(11) .
C01W C02J 1.514(11) .
C01X H01m 0.9900 .
C01X H01q 0.9900 .
C01X C027 1.490(12) .
C01Y H01Y 0.9500 .
C01Z H01b 0.9800 .
C01Z H01c 0.9800 .
C01Z H01f 0.9800 .
C020 H6aa 0.9900 .
C020 H 0.9900 .
C020 C022 1.516(12) .
C021 H3aa 0.9900 .
C021 Ha 0.9900 .
C021 C02E 1.479(13) .
C022 H7aa 0.9800 .
C022 Hb 0.9800 .
C022 Hc 0.9800 .
C024 H02a 0.9800 .
C024 H02b 0.9800 .
C024 H02c 0.9800 .
C025 C02L 1.521(14) .
C025 C02O 1.497(12) .
C025 C02S 1.534(16) .
C027 H4aa 0.9800 .
C027 Hd 0.9800 .
C027 He 0.9800 .
C02A H8aa 0.9900 .
C02A Hf 0.9900 .
C02A C02N 1.494(15) .
C02B H02v 0.9800 .
C02B H02w 0.9800 .
C02B H02x 0.9800 .
C02C H02y 0.9800 .
C02C Hg 0.9800 .
C02C Hh 0.9800 .
C02E H5aa 0.9800 .
C02E Hi 0.9800 .
C02E Hj 0.9800 .
C02F H02z 0.9800 .
C02F Hk 0.9800 .
C02F Hl 0.9800 .
C02J H02 0.9800 .
C02J Hm 0.9800 .
C02J Hn 0.9800 .
C02K C02P 1.515(12) .
C02K C02R 1.547(13) .
C02K C02U 1.522(12) .
C02L H02d 0.9800 .
C02L H02e 0.9800 .
C02L H02f 0.9800 .
C02M H02g 0.9800 .
C02M H02h 0.9800 .
C02M H02i 0.9800 .
C02N H9aa 0.9800 .
C02N Ho 0.9800 .
C02N Hp 0.9800 .
C02O H02j 0.9800 .
C02O H02k 0.9800 .
C02O H02l 0.9800 .
C02P H0aa 0.9800 .
C02P Hq 0.9800 .
C02P Hr 0.9800 .
C02Q H02m 0.9800 .
C02Q H02n 0.9800 .
C02Q H02o 0.9800 .
C02R H1aa 0.9800 .
C02R Hs 0.9800 .
C02R Ht 0.9800 .
C02S H02p 0.9800 .
C02S H02q 0.9800 .
C02S H02r 0.9800 .
C02T H02s 0.9800 .
C02T H02t 0.9800 .
C02T H02u 0.9800 .
C02U H2aa 0.9800 .
C02U Hu 0.9800 .
C02U Hv 0.9800 .

loop_
_restr_equal_distance_atom_site_label_1
_restr_equal_distance_atom_site_label_2
_restr_equal_distance_site_symmetry_2
_restr_equal_distance_class_id
C01B C02P 1 1
C01B C02R 1 1
C01B C02U 1 1
C02K C01B 1 2
C02K C02P 1 2
C02K C02R 1 2
C02K C02U 1 2
C02P C02R 1 1
C02P C02U 1 1
C02R C02U 1 1

loop_
_restr_equal_distance_class_class_id
_restr_equal_distance_class_target_weight_param
_restr_equal_distance_class_average
_restr_equal_distance_class_esd
_restr_equal_distance_class_diff_max
1 0.0400 2.4992 0.0232 0.0406
2 0.0200 1.5307 0.0127 0.0164

loop_
_restr_u_iso_atom_site_label
_restr_u_iso_weight_param
N00C 0.0050
N00E 0.0050

loop_
_restr_u_similar_atom_site_label_1
_restr_u_similar_atom_site_label_2
_restr_u_similar_weight_param
C00Z C01G 0.0050
C00Z C01I 0.0050
C01B C02K 0.0050
C01G C01V 0.0050
C01I C01J 0.0050
C01J C01T 0.0050
C01T C01V 0.0050
C02K C02P 0.0050
C02K C02R 0.0050
C02K C02U 0.0050
